data_2229282
loop_
_publ_author_name
'Aghabozorg, Hossein'
'Saemi, Maryam'
'Khazaei, Zeynab'
'Amani, Vahid'
'Notash, Behrouz'

_publ_section_title
;
 2,2'-Azanediyldiethanaminium pyridine-2,5-dicarboxylate
;
_journal_coeditor_code XU5129
_journal_issue 2
_journal_name_full 'Acta Crystallographica Section E'
_journal_page_first o292
_journal_paper_doi 10.1107/S1600536810054413
_journal_volume 67
_journal_year 2011
_chemical_formula_iupac 'C4 H15 N3 2+, C7 H3 N O4 2-'
_chemical_formula_moiety 'C4 H15 N3 2+, C7 H3 N O4 2-'
_chemical_formula_sum 'C11 H18 N4 O4'
_chemical_formula_weight 270.29
_chemical_name_common
;
Diethylenetriaminium pyridine-2,5-dicarboxylate
;
_chemical_name_systematic
;
2,2'-Azanediyldiethanaminium pyridine-2,5-dicarboxylate
;
_space_group_IT_number 14
_symmetry_cell_setting monoclinic
_symmetry_space_group_name_Hall '-P 2ybc'
_symmetry_space_group_name_H-M 'P 1 21/c 1'
_atom_sites_solution_hydrogens geom
_atom_sites_solution_primary direct
_atom_sites_solution_secondary difmap
_audit_creation_method SHELXL-97
_cell_angle_alpha 90.00
_cell_angle_beta 106.67(3)
_cell_angle_gamma 90.00
_cell_formula_units_Z 4
_cell_length_a 10.485(2)
_cell_length_b 7.7016(15)
_cell_length_c 17.254(4)
_cell_measurement_reflns_used 3595
_cell_measurement_temperature 298(2)
_cell_measurement_theta_max 29.17
_cell_measurement_theta_min 2.46
_cell_volume 1334.7(5)
_computing_cell_refinement 'X-AREA (Stoe & Cie, 2005)'
_computing_data_collection 'X-AREA (Stoe & Cie, 2005)'
_computing_data_reduction 'X-RED32 (Stoe & Cie, 2005)'
_computing_molecular_graphics 'ORTEP-3 for Windows (Farrugia, 1997)'
_computing_publication_material 'WinGX (Farrugia, 1999)'
_computing_structure_refinement 'SHELXL97 (Sheldrick, 2008)'
_computing_structure_solution 'SHELXS97 (Sheldrick, 2008)'
_diffrn_ambient_temperature 298(2)
_diffrn_detector_area_resol_mean '0.15 mm'
_diffrn_measured_fraction_theta_full 0.997
_diffrn_measured_fraction_theta_max 0.997
_diffrn_measurement_device_type 'Stoe IPDS II'
_diffrn_measurement_method 'rotation method'
_diffrn_radiation_monochromator graphite
_diffrn_radiation_source 'fine-focus sealed tube'
_diffrn_radiation_type MoK\a
_diffrn_radiation_wavelength 0.71073
_diffrn_reflns_av_R_equivalents 0.0993
_diffrn_reflns_av_sigmaI/netI 0.0632
_diffrn_reflns_limit_h_max 13
_diffrn_reflns_limit_h_min -14
_diffrn_reflns_limit_k_max 10
_diffrn_reflns_limit_k_min -10
_diffrn_reflns_limit_l_max 23
_diffrn_reflns_limit_l_min -23
_diffrn_reflns_number 14267
_diffrn_reflns_theta_full 29.17
_diffrn_reflns_theta_max 29.17
_diffrn_reflns_theta_min 2.46
_diffrn_standards_number 0
_exptl_absorpt_coefficient_mu 0.104
_exptl_absorpt_correction_T_max 0.983
_exptl_absorpt_correction_T_min 0.967
_exptl_absorpt_correction_type integration
_exptl_absorpt_process_details '(X-RED32; Stoe & Cie, 2005)'
_exptl_crystal_colour yellow
_exptl_crystal_density_diffrn 1.345
_exptl_crystal_density_method 'not measured'
_exptl_crystal_description block
_exptl_crystal_F_000 576.0
_exptl_crystal_size_max 0.3
_exptl_crystal_size_mid 0.3
_exptl_crystal_size_min 0.15
_refine_diff_density_max 0.390
_refine_diff_density_min -0.281
_refine_ls_extinction_method none
_refine_ls_goodness_of_fit_ref 1.177
_refine_ls_hydrogen_treatment mixed
_refine_ls_matrix_type full
_refine_ls_number_parameters 200
_refine_ls_number_reflns 3593
_refine_ls_number_restraints 0
_refine_ls_restrained_S_all 1.177
_refine_ls_R_factor_all 0.1237
_refine_ls_R_factor_gt 0.0867
_refine_ls_shift/su_max 0.000
_refine_ls_shift/su_mean 0.000
_refine_ls_structure_factor_coef Fsqd
_refine_ls_weighting_details 'calc w=1/[\s^2^(Fo^2^)+(0.0436P)^2^+0.9032P] where P=(Fo^2^+2Fc^2^)/3'
_refine_ls_weighting_scheme calc
_refine_ls_wR_factor_gt 0.1682
_refine_ls_wR_factor_ref 0.1841
_reflns_number_gt 2523
_reflns_number_total 3593
_reflns_threshold_expression I>2sigma(I)
_cod_data_source_file xu5129.cif
_cod_data_source_block I
_cod_original_sg_symbol_H-M 'P 21/c'
_cod_database_code 2229282
_cod_database_fobs_code 2229282

loop_
_symmetry_equiv_pos_as_xyz
'x, y, z'
'-x, y+1/2, -z+1/2'
'-x, -y, -z'
'x, -y-1/2, z-1/2'

loop_
_atom_site_type_symbol
_atom_site_label
_atom_site_fract_x
_atom_site_fract_y
_atom_site_fract_z
_atom_site_U_iso_or_equiv
_atom_site_adp_type
_atom_site_calc_flag
_atom_site_refinement_flags
_atom_site_occupancy
_atom_site_disorder_assembly
_atom_site_disorder_group
O O1 0.6009(2) 0.1955(4) 0.15541(15) 0.0729(8) Uani d . 1 . .
O O2 0.60280(19) 0.3262(3) 0.04174(12) 0.0548(6) Uani d . 1 . .
O O3 1.29302(19) 0.1713(3) 0.26621(13) 0.0551(6) Uani d . 1 . .
O O4 1.28741(19) 0.3736(3) 0.17248(12) 0.0509(5) Uani d . 1 . .
N N1 0.8735(2) 0.3611(3) 0.09555(13) 0.0391(5) Uani d . 1 . .
N N2 0.4579(2) -0.0627(3) 0.21118(15) 0.0382(5) Uani d . 1 . .
N N3 0.2987(2) -0.0099(3) 0.04917(15) 0.0460(6) Uani d . 1 . .
N N4 0.3271(3) 0.3560(4) 0.01663(16) 0.0443(6) Uani d . 1 . .
C C1 0.8097(2) 0.2669(3) 0.13871(15) 0.0327(5) Uani d . 1 . .
C C2 0.8779(3) 0.1723(4) 0.20632(17) 0.0436(6) Uani d . 1 . .
H H2 0.8315 0.1112 0.2361 0.052 Uiso calc R 1 . .
C C3 1.0150(3) 0.1698(4) 0.22901(16) 0.0422(6) Uani d . 1 . .
H H3 1.0619 0.1033 0.2729 0.051 Uiso calc R 1 . .
C C4 1.0825(2) 0.2672(3) 0.18589(15) 0.0341(5) Uani d . 1 . .
C C5 1.0069(3) 0.3606(3) 0.12018(16) 0.0381(6) Uani d . 1 . .
H H5 1.0515 0.4273 0.0913 0.046 Uiso calc R 1 . .
C C6 0.6586(2) 0.2626(3) 0.10991(16) 0.0381(6) Uani d . 1 . .
C C7 1.2334(3) 0.2704(4) 0.21038(16) 0.0401(6) Uani d . 1 . .
C C8 0.3824(3) -0.2064(4) 0.16064(19) 0.0496(7) Uani d . 1 . .
H H8A 0.3570 -0.2911 0.1951 0.059 Uiso calc R 1 . .
H H8B 0.4386 -0.2640 0.1326 0.059 Uiso calc R 1 . .
C C9 0.2599(3) -0.1373(4) 0.09994(18) 0.0475(7) Uani d . 1 . .
H H9A 0.2120 -0.2316 0.0669 0.057 Uiso calc R 1 . .
H H9B 0.2015 -0.0841 0.1277 0.057 Uiso calc R 1 . .
C C10 0.1898(3) 0.0876(4) -0.00271(17) 0.0474(7) Uani d . 1 . .
H H10A 0.1346 0.1334 0.0290 0.057 Uiso calc R 1 . .
H H10B 0.1353 0.0113 -0.0437 0.057 Uiso calc R 1 . .
C C11 0.2408(3) 0.2359(4) -0.04313(17) 0.0525(8) Uani d . 1 . .
H H11A 0.2909 0.1892 -0.0777 0.063 Uiso calc R 1 . .
H H11B 0.1657 0.3001 -0.0770 0.063 Uiso calc R 1 . .
H H2A 0.539(3) -0.100(4) 0.249(2) 0.058(9) Uiso d . 1 . .
H H2B 0.486(3) 0.011(4) 0.1790(18) 0.044(8) Uiso d . 1 . .
H H2C 0.405(4) 0.010(5) 0.238(2) 0.069(10) Uiso d . 1 . .
H H3A 0.352(4) -0.064(5) 0.018(2) 0.083(12) Uiso d . 1 . .
H H4A 0.417(4) 0.320(4) 0.032(2) 0.059(9) Uiso d . 1 . .
H H4B 0.300(4) 0.365(5) 0.064(2) 0.068(11) Uiso d . 1 . .
H H4C 0.322(4) 0.463(5) -0.006(2) 0.078(12) Uiso d . 1 . .

loop_
_atom_site_aniso_label
_atom_site_aniso_U_11
_atom_site_aniso_U_22
_atom_site_aniso_U_33
_atom_site_aniso_U_12
_atom_site_aniso_U_13
_atom_site_aniso_U_23
O1 0.0440(12) 0.103(2) 0.0698(15) -0.0193(12) 0.0137(11) 0.0258(14)
O2 0.0361(10) 0.0691(14) 0.0538(12) 0.0065(10) 0.0041(9) 0.0145(11)
O3 0.0376(10) 0.0646(14) 0.0590(13) 0.0127(10) 0.0074(9) 0.0041(11)
O4 0.0381(10) 0.0631(13) 0.0544(12) -0.0137(9) 0.0176(9) -0.0085(10)
N1 0.0391(11) 0.0379(11) 0.0397(11) -0.0011(9) 0.0103(9) 0.0061(9)
N2 0.0306(11) 0.0380(12) 0.0428(12) -0.0004(9) 0.0055(10) 0.0057(10)
N3 0.0443(13) 0.0444(13) 0.0448(13) 0.0052(10) 0.0055(10) 0.0025(11)
N4 0.0377(12) 0.0476(14) 0.0454(14) 0.0005(11) 0.0084(10) 0.0097(11)
C1 0.0326(11) 0.0284(11) 0.0369(12) 0.0018(9) 0.0096(10) 0.0012(10)
C2 0.0364(13) 0.0458(15) 0.0480(15) -0.0022(11) 0.0108(11) 0.0151(12)
C3 0.0366(13) 0.0429(14) 0.0450(14) 0.0023(11) 0.0083(11) 0.0119(12)
C4 0.0336(12) 0.0303(12) 0.0387(13) -0.0013(10) 0.0108(10) -0.0055(10)
C6 0.0323(12) 0.0391(13) 0.0414(14) -0.0006(10) 0.0084(10) 0.0004(11)
C7 0.0333(12) 0.0418(14) 0.0446(14) -0.0002(11) 0.0105(11) -0.0114(12)
C8 0.0522(17) 0.0348(14) 0.0556(17) -0.0015(12) 0.0056(14) 0.0031(12)
C9 0.0450(15) 0.0411(14) 0.0493(15) -0.0075(12) 0.0021(12) -0.0018(13)
C10 0.0462(15) 0.0427(15) 0.0451(15) 0.0017(12) 0.0000(12) -0.0072(12)
C11 0.0604(18) 0.0531(17) 0.0379(14) 0.0071(15) 0.0040(13) 0.0039(13)
C5 0.0414(13) 0.0343(12) 0.0403(13) -0.0041(11) 0.0146(11) 0.0039(11)

loop_
_atom_type_symbol
_atom_type_description
_atom_type_scat_dispersion_real
_atom_type_scat_dispersion_imag
_atom_type_scat_source
C C 0.0033 0.0016 'International Tables Vol C Tables 4.2.6.8 and 6.1.1.4'
H H 0.0000 0.0000 'International Tables Vol C Tables 4.2.6.8 and 6.1.1.4'
N N 0.0061 0.0033 'International Tables Vol C Tables 4.2.6.8 and 6.1.1.4'
O O 0.0106 0.0060 'International Tables Vol C Tables 4.2.6.8 and 6.1.1.4'

loop_
_geom_angle_atom_site_label_1
_geom_angle_atom_site_label_2
_geom_angle_atom_site_label_3
_geom_angle_site_symmetry_1
_geom_angle_site_symmetry_3
_geom_angle
_geom_angle_publ_flag
C5 N1 C1 . . 117.5(2) ?
C8 N2 H2A . . 113.6(19) ?
C8 N2 H2B . . 108.7(19) ?
H2A N2 H2B . . 103(3) ?
C8 N2 H2C . . 115(2) ?
H2A N2 H2C . . 111(3) ?
H2B N2 H2C . . 105(3) ?
C10 N3 C9 . . 114.7(2) ?
C10 N3 H3A . . 111(2) ?
C9 N3 H3A . . 111(2) ?
C11 N4 H4A . . 112(2) ?
C11 N4 H4B . . 112(2) ?
H4A N4 H4B . . 107(3) ?
C11 N4 H4C . . 108(2) ?
H4A N4 H4C . . 109(3) ?
H4B N4 H4C . . 108(3) ?
N1 C1 C2 . . 122.0(2) ?
N1 C1 C6 . . 117.9(2) ?
C2 C1 C6 . . 120.1(2) ?
C3 C2 C1 . . 119.4(2) ?
C3 C2 H2 . . 120.3 ?
C1 C2 H2 . . 120.3 ?
C2 C3 C4 . . 119.5(2) ?
C2 C3 H3 . . 120.3 ?
C4 C3 H3 . . 120.3 ?
C5 C4 C3 . . 117.4(2) ?
C5 C4 C7 . . 121.8(2) ?
C3 C4 C7 . . 120.8(2) ?
O1 C6 O2 . . 125.4(2) ?
O1 C6 C1 . . 117.2(2) ?
O2 C6 C1 . . 117.4(2) ?
O3 C7 O4 . . 125.9(2) ?
O3 C7 C4 . . 117.2(2) ?
O4 C7 C4 . . 117.0(2) ?
N2 C8 C9 . . 110.5(2) ?
N2 C8 H8A . . 109.6 ?
C9 C8 H8A . . 109.6 ?
N2 C8 H8B . . 109.6 ?
C9 C8 H8B . . 109.6 ?
H8A C8 H8B . . 108.1 ?
N3 C9 C8 . . 109.2(2) ?
N3 C9 H9A . . 109.8 ?
C8 C9 H9A . . 109.8 ?
N3 C9 H9B . . 109.8 ?
C8 C9 H9B . . 109.8 ?
H9A C9 H9B . . 108.3 ?
N3 C10 C11 . . 110.9(2) ?
N3 C10 H10A . . 109.5 ?
C11 C10 H10A . . 109.5 ?
N3 C10 H10B . . 109.5 ?
C11 C10 H10B . . 109.5 ?
H10A C10 H10B . . 108.0 ?
N4 C11 C10 . . 112.1(2) ?
N4 C11 H11A . . 109.2 ?
C10 C11 H11A . . 109.2 ?
N4 C11 H11B . . 109.2 ?
C10 C11 H11B . . 109.2 ?
H11A C11 H11B . . 107.9 ?
N1 C5 C4 . . 124.2(2) ?
N1 C5 H5 . . 117.9 ?
C4 C5 H5 . . 117.9 ?

loop_
_geom_bond_atom_site_label_1
_geom_bond_atom_site_label_2
_geom_bond_site_symmetry_2
_geom_bond_distance
_geom_bond_publ_flag
O1 C6 . 1.233(3) ?
O2 C6 . 1.253(3) ?
O3 C7 . 1.248(3) ?
O4 C7 . 1.262(3) ?
N1 C5 . 1.340(3) ?
N1 C1 . 1.347(3) ?
N2 C8 . 1.489(4) ?
N2 H2A . 0.96(3) ?
N2 H2B . 0.90(3) ?
N2 H2C . 1.00(4) ?
N3 C10 . 1.444(4) ?
N3 C9 . 1.450(4) ?
N3 H3A . 0.98(4) ?
N4 C11 . 1.484(4) ?
N4 H4A . 0.94(4) ?
N4 H4B . 0.95(4) ?
N4 H4C . 0.91(4) ?
C1 C2 . 1.387(3) ?
C1 C6 . 1.519(3) ?
C2 C3 . 1.378(4) ?
C2 H2 . 0.9300 ?
C3 C4 . 1.385(4) ?
C3 H3 . 0.9300 ?
C4 C5 . 1.384(4) ?
C4 C7 . 1.516(3) ?
C8 C9 . 1.503(4) ?
C8 H8A . 0.9700 ?
C8 H8B . 0.9700 ?
C9 H9A . 0.9700 ?
C9 H9B . 0.9700 ?
C10 C11 . 1.514(4) ?
C10 H10A . 0.9700 ?
C10 H10B . 0.9700 ?
C11 H11A . 0.9700 ?
C11 H11B . 0.9700 ?
C5 H5 . 0.9300 ?

loop_
_geom_hbond_atom_site_label_D
_geom_hbond_atom_site_label_H
_geom_hbond_atom_site_label_A
_geom_hbond_site_symmetry_A
_geom_hbond_distance_DH
_geom_hbond_distance_HA
_geom_hbond_distance_DA
_geom_hbond_angle_DHA
_geom_hbond_publ_flag
N2 H2A O3 2_745 0.96(3) 2.56(3) 3.254(3) 130(2) yes
N2 H2A O4 2_745 0.96(3) 1.94(3) 2.886(3) 169(3) yes
N2 H2B O1 . 0.90(3) 1.98(3) 2.821(4) 155(3) yes
N2 H2C O3 1_455 0.99(4) 1.87(4) 2.843(3) 167(3) yes
N3 H3A O2 3_655 0.97(4) 2.38(4) 3.223(3) 145(3) yes
N4 H4A O2 . 0.95(4) 1.91(4) 2.807(4) 158(3) yes
N4 H4B O4 1_455 0.94(4) 1.92(3) 2.840(3) 167(4) yes
N4 H4C O2 3_665 0.91(4) 1.98(4) 2.823(4) 154(4) yes
N4 H4C N1 3_665 0.91(4) 2.57(4) 3.253(4) 133(3) yes
C8 H8A O1 2_645 0.9700 2.4900 3.218(4) 132 yes
C3 H3 Cg 2_745 0.93 2.83 3.588(3) 139 y
C10 H10B Cg 3_655 0.97 2.91 3.846(3) 161 y

loop_
_geom_torsion_atom_site_label_1
_geom_torsion_atom_site_label_2
_geom_torsion_atom_site_label_3
_geom_torsion_atom_site_label_4
_geom_torsion_site_symmetry_1
_geom_torsion_site_symmetry_2
_geom_torsion_site_symmetry_3
_geom_torsion_site_symmetry_4
_geom_torsion
_geom_torsion_publ_flag
C5 N1 C1 C2 . . . . 0.1(4) ?
C5 N1 C1 C6 . . . . -178.4(2) ?
N1 C1 C2 C3 . . . . -2.0(4) ?
C6 C1 C2 C3 . . . . 176.4(3) ?
C1 C2 C3 C4 . . . . 2.6(4) ?
C2 C3 C4 C5 . . . . -1.3(4) ?
C2 C3 C4 C7 . . . . 178.6(3) ?
N1 C1 C6 O1 . . . . -170.7(3) ?
C2 C1 C6 O1 . . . . 10.9(4) ?
N1 C1 C6 O2 . . . . 9.9(4) ?
C2 C1 C6 O2 . . . . -168.6(3) ?
C5 C4 C7 O3 . . . . -174.3(2) ?
C3 C4 C7 O3 . . . . 5.8(4) ?
C5 C4 C7 O4 . . . . 5.8(4) ?
C3 C4 C7 O4 . . . . -174.1(2) ?
C10 N3 C9 C8 . . . . -170.1(2) ?
N2 C8 C9 N3 . . . . 58.8(3) ?
C9 N3 C10 C11 . . . . 170.9(2) ?
N3 C10 C11 N4 . . . . -58.1(3) ?
C1 N1 C5 C4 . . . . 1.3(4) ?
C3 C4 C5 N1 . . . . -0.7(4) ?
C7 C4 C5 N1 . . . . 179.4(2) ?

loop_
_cod_related_entry_id
_cod_related_entry_database
_cod_related_entry_code
1 ChemSpider 30656500
